data_7010445
loop_
_publ_author_name
'Slawin, Alexandra M. Z.'
'Woollins, J. Derek'
'Zhang, Qingzhi'

_publ_section_title
;
 Novel chiral phosphine ligands and complexes from amino acid esters
;
_journal_issue 5
_journal_name_full 'Journal of the Chemical Society, Dalton Transactions'
_journal_page_first 621
_journal_paper_doi 10.1039/b009074n
_journal_year 2001
_chemical_compound_source -
_chemical_formula_analytical 'C28.50 H27.50 Cl3.50 N O3 P2 Pd'
_chemical_formula_moiety 'C28 H27 Cl2 N O3 P2 Pd.[C H Cl3]0.5'
_chemical_formula_structural 'C28.50 H27.50 Cl3.50 N O3 P2 Pd'
_chemical_formula_sum 'C28.5 H27.5 Cl3.5 N O3 P2 Pd'
_chemical_formula_weight 724.43
_chemical_melting_point ?
_space_group_IT_number 14
_symmetry_cell_setting monoclinic
_symmetry_space_group_name_Hall '-P 2ybc'
_symmetry_space_group_name_H-M 'P 1 21/c 1'
_atom_sites_solution_hydrogens geom
_atom_sites_solution_primary direct
_atom_sites_solution_secondary difmap
_audit_creation_method SHELXL
_cell_angle_alpha 90.00
_cell_angle_beta 108.8930(10)
_cell_angle_gamma 90.00
_cell_formula_units_Z 4
_cell_length_a 12.3753(2)
_cell_length_b 16.1471(4)
_cell_length_c 17.45540(10)
_cell_measurement_reflns_used 127
_cell_measurement_temperature 293(2)
_cell_measurement_theta_max 168
_cell_measurement_theta_min 12
_cell_volume 3300.11(10)
_computing_cell_refinement 'Bruker SMART'
_computing_data_collection 'Bruker SMART'
_computing_data_reduction 'Bruker SHELXTL'
_computing_molecular_graphics 'Bruker SHELXTL'
_computing_publication_material 'Bruker SHELXTL'
_computing_structure_refinement 'SHELXL-93 (Sheldrick, 1993)'
_computing_structure_solution 'SHELXS-86 (Sheldrick, 1990)'
_diffrn_ambient_temperature 293(2)
_diffrn_measurement_device CCD
_diffrn_measurement_method 'phi and omega scans'
_diffrn_radiation_monochromator graphite
_diffrn_radiation_source 'fine-focus sealed tube'
_diffrn_radiation_type MoK\a
_diffrn_radiation_wavelength 0.71073
_diffrn_reflns_av_R_equivalents 0.0450
_diffrn_reflns_av_sigmaI/netI 0.0540
_diffrn_reflns_limit_h_max 13
_diffrn_reflns_limit_h_min -13
_diffrn_reflns_limit_k_max 17
_diffrn_reflns_limit_k_min -15
_diffrn_reflns_limit_l_max 19
_diffrn_reflns_limit_l_min -16
_diffrn_reflns_number 14166
_diffrn_reflns_theta_max 23.25
_diffrn_reflns_theta_min 1.74
_diffrn_standards_decay_% -
_diffrn_standards_interval_count -
_diffrn_standards_interval_time -
_diffrn_standards_number -
_exptl_absorpt_coefficient_mu 0.971
_exptl_absorpt_correction_T_max 0.744897
_exptl_absorpt_correction_T_min 0.615891
_exptl_absorpt_correction_type sadabs
_exptl_crystal_colour yellow
_exptl_crystal_density_diffrn 1.458
_exptl_crystal_density_meas ?
_exptl_crystal_density_method -
_exptl_crystal_description prism
_exptl_crystal_F_000 1460
_exptl_crystal_size_max .19
_exptl_crystal_size_mid .1
_exptl_crystal_size_min .1
_refine_diff_density_max 1.296
_refine_diff_density_min -0.631
_refine_diff_density_rms 0.152
_refine_ls_extinction_coef 0.0035(7)
_refine_ls_extinction_expression Fc^*^=kFc[1+0.001xFc^2^\l^3^/sin(2\q)]^-1/4^
_refine_ls_extinction_method SHELXL
_refine_ls_goodness_of_fit_all 1.138
_refine_ls_goodness_of_fit_obs 1.236
_refine_ls_hydrogen_treatment riding
_refine_ls_matrix_type full
_refine_ls_number_parameters 381
_refine_ls_number_reflns 4693
_refine_ls_number_restraints 0
_refine_ls_restrained_S_all 1.398
_refine_ls_restrained_S_obs 1.236
_refine_ls_R_factor_all 0.1131
_refine_ls_R_factor_obs 0.0813
_refine_ls_shift/esd_max 0.008
_refine_ls_shift/esd_mean 0.001
_refine_ls_structure_factor_coef Fsqd
_refine_ls_weighting_details 'w=1/[\s^2^(Fo^2^)+(0.0959P)^2^+22.1690P] where P=(Fo^2^+2Fc^2^)/3'
_refine_ls_weighting_scheme calc
_refine_ls_wR_factor_all 0.2681
_refine_ls_wR_factor_obs 0.2083
_reflns_number_observed 3599
_reflns_number_total 4743
_reflns_observed_criterion >2sigma(I)
_cod_data_source_file b009074n.txt
_cod_data_source_block 14
_cod_depositor_comments
;
The following automatic conversions were performed:
'_symmetry_cell_setting' value 'Monoclinic' changed to 'monoclinic'
according to '/home/adriana/struct/CIF-dictionaries/cif_core.dic'
dictionary named 'cif_core.dic' version 2.4.1 from 2010-06-29.

Automatic conversion script
Id: cif_fix_enum 1555 2011-01-17 13:19:09Z saulius 

The following automatic conversions were performed:

'_chemical_melting_point' value '-' was changed to '?' - the value is
undefined or not given.

Automatic conversion script
Id: cif_fix_values 1569 2011-02-09 13:29:24Z adriana 

The following automatic conversions were performed:

'_exptl_crystal_density_meas' value '-' was changed to '?' - the
value is perceived as not measured.

Automatic conversion script
Id: cif_fix_values 3008 2015-01-20 13:52:24Z robertas 

The following automatic conversions were performed:

'_refine_ls_weighting_scheme' value 'calc
w=1/[\s^2^(Fo^2^)+(0.0959P)^2^+22.1690P] where P=(Fo^2^+2Fc^2^)/3'
was changed to 'calc'. New tag '_refine_ls_weighting_details' was
created. The value of the new tag was set to
'w=1/[\s^2^(Fo^2^)+(0.0959P)^2^+22.1690P] where P=(Fo^2^+2Fc^2^)/3'.

Automatic conversion script
Id: cif_fix_values 3143 2015-03-26 13:38:13Z robertas 
;
_cod_original_sg_symbol_H-M P2(1)/c
_cod_original_formula_sum 'C28.50 H27.50 Cl3.50 N O3 P2 Pd'
_cod_database_code 7010445

loop_
_symmetry_equiv_pos_as_xyz
'x, y, z'
'-x, y+1/2, -z+1/2'
'-x, -y, -z'
'x, -y-1/2, z-1/2'

loop_
_atom_site_aniso_label
_atom_site_aniso_U_11
_atom_site_aniso_U_22
_atom_site_aniso_U_33
_atom_site_aniso_U_23
_atom_site_aniso_U_13
_atom_site_aniso_U_12
Pd1 0.0484(5) 0.0330(5) 0.0412(5) 0.0009(4) 0.0168(4) -0.0033(4)
Cl1 0.063(2) 0.051(2) 0.066(2) -0.0035(14) 0.0263(15) -0.0173(14)
Cl2 0.071(2) 0.040(2) 0.070(2) 0.0121(14) 0.013(2) 0.0037(14)
O1 0.063(5) 0.038(4) 0.040(4) 0.007(3) 0.009(4) -0.008(3)
P1 0.051(2) 0.037(2) 0.041(2) 0.0040(12) 0.0102(13) -0.0065(12)
N1 0.061(6) 0.029(4) 0.043(5) 0.006(4) 0.016(4) 0.000(4)
P2 0.043(2) 0.0386(15) 0.0376(14) 0.0003(11) 0.0185(12) -0.0022(12)
C4 0.070(18) 0.067(17) 0.069(17) 0.017(14) 0.033(15) 0.011(14)
C1 0.128(12) 0.039(7) 0.040(7) 0.014(6) 0.021(8) 0.023(7)
C4B 0.100(22) 0.040(14) 0.078(18) 0.028(14) 0.043(17) 0.020(14)
C1 0.128(12) 0.039(7) 0.040(7) 0.014(6) 0.021(8) 0.023(7)
C2 0.059(8) 0.035(6) 0.060(8) 0.003(6) 0.000(6) 0.007(5)
O2 0.072(6) 0.075(6) 0.060(6) -0.005(5) 0.012(5) 0.019(5)
O3 0.094(7) 0.051(5) 0.090(7) 0.008(5) 0.012(6) 0.025(5)
C3 0.073(11) 0.092(11) 0.173(18) -0.031(12) 0.044(12) 0.039(9)
C5 0.048(7) 0.040(6) 0.051(7) 0.002(5) 0.006(5) -0.011(5)
C6 0.052(7) 0.054(7) 0.053(7) -0.007(6) 0.024(6) 0.006(5)
C7 0.068(9) 0.089(11) 0.086(10) 0.003(8) 0.036(8) -0.010(8)
C8 0.079(11) 0.084(11) 0.104(12) -0.022(10) 0.046(10) 0.002(8)
C9 0.067(9) 0.071(10) 0.118(13) -0.024(10) 0.032(9) 0.003(7)
C10 0.061(8) 0.046(7) 0.082(9) 0.005(6) 0.023(7) 0.006(6)
C11 0.058(7) 0.045(6) 0.037(6) 0.003(5) 0.005(5) -0.015(5)
C12 0.074(8) 0.040(6) 0.050(7) 0.002(5) 0.016(6) -0.015(6)
C13 0.089(10) 0.055(8) 0.071(9) -0.004(7) 0.020(8) -0.031(7)
C14 0.091(10) 0.059(8) 0.053(8) -0.009(6) 0.025(7) -0.027(7)
C15 0.084(9) 0.056(8) 0.049(7) -0.003(6) 0.024(7) -0.006(7)
C16 0.076(9) 0.055(7) 0.040(7) 0.009(6) 0.008(6) -0.012(6)
C17 0.049(6) 0.038(6) 0.039(6) 0.001(5) 0.014(5) -0.006(5)
C18 0.057(8) 0.086(9) 0.048(7) -0.002(6) 0.014(6) -0.022(7)
C19 0.070(9) 0.102(11) 0.049(8) 0.003(7) 0.003(7) -0.022(8)
C20 0.098(11) 0.067(9) 0.041(7) -0.001(6) 0.016(8) 0.000(8)
C21 0.069(9) 0.067(8) 0.047(7) 0.009(6) 0.018(6) 0.005(7)
C22 0.044(6) 0.071(8) 0.044(7) 0.004(6) 0.015(5) 0.011(6)
C23 0.053(7) 0.050(7) 0.062(7) 0.006(6) 0.034(6) 0.001(5)
C24 0.063(8) 0.050(7) 0.061(7) -0.004(6) 0.035(6) 0.000(6)
C25 0.106(12) 0.071(9) 0.072(9) -0.003(8) 0.051(9) -0.001(9)
C26 0.072(10) 0.082(10) 0.106(13) -0.003(9) 0.044(9) 0.003(8)
C27 0.068(10) 0.091(11) 0.103(13) 0.013(10) 0.015(9) 0.019(8)
C28 0.052(8) 0.084(9) 0.078(9) 0.012(7) 0.029(7) 0.022(7)
C30 0.041(11) 0.018(9) 0.018(8) -0.006(7) 0.011(8) 0.002(7)
Cl3 0.050(3) 0.058(4) 0.066(4) -0.008(3) -0.002(3) 0.035(3)
Cl4 0.074(4) 0.057(4) 0.074(4) 0.029(3) -0.005(3) 0.026(3)
Cl5 0.109(7) 0.080(6) 0.133(8) -0.047(5) 0.014(6) -0.036(5)

loop_
_atom_site_label
_atom_site_type_symbol
_atom_site_fract_x
_atom_site_fract_y
_atom_site_fract_z
_atom_site_U_iso_or_equiv
_atom_site_thermal_displace_type
_atom_site_occupancy
_atom_site_calc_flag
_atom_site_refinement_flags
_atom_site_disorder_group
Pd1 Pd 0.16904(7) 0.19792(5) 0.20732(5) 0.0403(3) Uani 1 d . .
Cl1 Cl 0.3160(3) 0.2884(2) 0.2564(2) 0.0586(8) Uani 1 d . .
Cl2 Cl 0.0511(3) 0.2955(2) 0.1198(2) 0.0631(8) Uani 1 d . .
O1 O 0.0452(6) 0.1107(4) 0.1633(4) 0.049(2) Uani 1 d . .
P1 P 0.0441(3) 0.0375(2) 0.2181(2) 0.0441(7) Uani 1 d . .
N1 N 0.1812(8) 0.0182(5) 0.2737(5) 0.045(2) Uani 1 d . .
P2 P 0.2723(2) 0.1012(2) 0.2883(2) 0.0382(6) Uani 1 d . .
C4 C 0.2587(24) -0.0732(17) 0.3983(17) 0.066(7) Uani 0.50 d P .
H4A H 0.2180 -0.0348 0.4198 0.099 Uiso 0.50 d P .
H4B H 0.2516 -0.1275 0.4133 0.099 Uiso 0.50 d P .
H4C H 0.3420 -0.0572 0.4213 0.099 Uiso 0.50 d P .
C1 C 0.2249(13) -0.0647(7) 0.3082(7) 0.071(4) Uani 0.50 d P .
H1A H 0.1542 -0.0926 0.2911(178) 0.085 Uiso 0.50 d P .
C4B C 0.1737(28) -0.1146(15) 0.3487(19) 0.069(8) Uani 0.50 d P 2
H4BA H 0.2235 -0.1636 0.3664 0.104 Uiso 0.50 d P 2
H4BB H 0.1747 -0.0863 0.3985 0.104 Uiso 0.50 d P 2
H4BC H 0.1023 -0.1292 0.3176 0.104 Uiso 0.50 d P 2
C1 C 0.2249(13) -0.0647(7) 0.3082(7) 0.071(4) Uani 0.50 d P 2
H1B H 0.2943 -0.0474 0.3506 0.085 Uiso 0.50 d P 2
C2 C 0.2740(10) -0.1112(7) 0.2540(8) 0.056(3) Uani 1 d . 1
O2 O 0.2676(8) -0.0935(6) 0.1852(5) 0.071(2) Uani 1 d . 1
O3 O 0.3332(9) -0.1771(5) 0.2921(6) 0.083(3) Uani 1 d . 1
C3 C 0.3891(14) -0.2275(10) 0.2446(12) 0.112(6) Uani 1 d . 1
H3A H 0.4290(14) -0.2729(10) 0.2770(12) 0.168 Uiso 1 calc R 1
H3B H 0.4422(14) -0.1937(10) 0.2289(12) 0.168 Uiso 1 calc R 1
H3C H 0.3322(14) -0.2485(10) 0.1970(12) 0.168 Uiso 1 calc R 1
C5 C -0.0310(9) 0.0665(6) 0.2858(7) 0.049(3) Uani 1 d . 1
C6 C -0.0525(9) 0.0147(7) 0.3419(7) 0.052(3) Uani 1 d . 1
H6A H -0.0351(9) -0.0414(7) 0.3420(7) 0.062 Uiso 1 calc R 1
C7 C -0.1000(12) 0.0457(10) 0.3986(9) 0.078(4) Uani 1 d . 1
H7A H -0.1185(12) 0.0093(10) 0.4337(9) 0.094 Uiso 1 calc R 1
C8 C -0.1200(13) 0.1287(10) 0.4034(10) 0.085(4) Uani 1 d . 1
H8A H -0.1459(13) 0.1492(10) 0.4441(10) 0.102 Uiso 1 calc R 1
C9 C -0.1012(12) 0.1807(10) 0.3476(11) 0.085(5) Uani 1 d . 1
H9A H -0.1163(12) 0.2369(10) 0.3497(11) 0.102 Uiso 1 calc R 1
C10 C -0.0598(11) 0.1514(7) 0.2873(8) 0.063(3) Uani 1 d . 1
H10A H -0.0510(11) 0.1874(7) 0.2482(8) 0.076 Uiso 1 calc R 1
C11 C -0.0149(10) -0.0506(7) 0.1566(6) 0.049(3) Uani 1 d . 1
C12 C -0.1019(11) -0.1006(7) 0.1683(7) 0.056(3) Uani 1 d . 1
H12A H -0.1264(11) -0.0931(7) 0.2129(7) 0.067 Uiso 1 calc R 1
C13 C -0.1492(13) -0.1606(8) 0.1117(8) 0.073(4) Uani 1 d . 1
H13A H -0.2078(13) -0.1935(8) 0.1172(8) 0.087 Uiso 1 calc R 1
C14 C -0.1112(12) -0.1726(8) 0.0471(8) 0.067(4) Uani 1 d . 1
H14A H -0.1429(12) -0.2147(8) 0.0104(8) 0.081 Uiso 1 calc R 1
C15 C -0.0275(11) -0.1238(7) 0.0353(7) 0.062(3) Uani 1 d . 1
H15A H -0.0025(11) -0.1321(7) -0.0089(7) 0.075 Uiso 1 calc R 1
C16 C 0.0189(11) -0.0622(7) 0.0907(7) 0.059(3) Uani 1 d . 1
H16A H 0.0746(11) -0.0277(7) 0.0828(7) 0.071 Uiso 1 calc R 1
C17 C 0.3167(9) 0.1247(6) 0.3959(6) 0.042(2) Uani 1 d . 1
C18 C 0.4207(11) 0.1585(8) 0.4340(7) 0.064(3) Uani 1 d . 1
H18A H 0.4725(11) 0.1666(8) 0.4061(7) 0.077 Uiso 1 calc R 1
C19 C 0.4495(13) 0.1812(9) 0.5162(8) 0.078(4) Uani 1 d . 1
H19A H 0.5208(13) 0.2043(9) 0.5424(8) 0.094 Uiso 1 calc R 1
C20 C 0.3760(13) 0.1702(8) 0.5574(8) 0.070(4) Uani 1 d . 1
H20A H 0.3970(13) 0.1840(8) 0.6120(8) 0.084 Uiso 1 calc R 1
C21 C 0.2704(11) 0.1388(8) 0.5185(7) 0.061(3) Uani 1 d . 1
H21A H 0.2176(11) 0.1331(8) 0.5458(7) 0.074 Uiso 1 calc R 1
C22 C 0.2423(10) 0.1156(7) 0.4388(7) 0.053(3) Uani 1 d . 1
H22A H 0.1706(10) 0.0929(7) 0.4132(7) 0.064 Uiso 1 calc R 1
C23 C 0.3979(10) 0.0695(7) 0.2640(7) 0.051(3) Uani 1 d . 1
C24 C 0.3993(10) 0.0880(7) 0.1866(7) 0.055(3) Uani 1 d . 1
H24A H 0.3385(10) 0.1156(7) 0.1497(7) 0.066 Uiso 1 calc R 1
C25 C 0.4942(14) 0.0643(9) 0.1659(9) 0.078(4) Uani 1 d . 1
H25A H 0.4989(14) 0.0803(9) 0.1159(9) 0.093 Uiso 1 calc R 1
C26 C 0.5826(13) 0.0172(10) 0.2173(11) 0.083(4) Uani 1 d . 1
H26A H 0.6424(13) -0.0018(10) 0.2007(11) 0.099 Uiso 1 calc R 1
C27 C 0.5783(13) 0.0002(10) 0.2929(11) 0.090(5) Uani 1 d . 1
H27A H 0.6376(13) -0.0298(10) 0.3286(11) 0.108 Uiso 1 calc R 1
C28 C 0.4882(11) 0.0263(8) 0.3181(9) 0.069(4) Uani 1 d . 1
H28A H 0.4881(11) 0.0151(8) 0.3704(9) 0.083 Uiso 1 calc R 1
C30 C 0.3183(15) -0.1115(10) 0.0223(10) 0.025(4) Uani 0.50 d P 1
H30A H 0.3010(15) -0.1006(10) 0.0724(10) 0.031 Uiso 0.50 calc PR 1
Cl3 Cl 0.4647(5) -0.1328(4) 0.0507(4) 0.063(2) Uani 0.50 d P 1
Cl4 Cl 0.2906(6) -0.0209(4) -0.0331(4) 0.075(2) Uani 0.50 d P 1
Cl5 Cl 0.2318(8) -0.1895(5) -0.0254(6) 0.113(3) Uani 0.50 d P 1

loop_
_atom_type_symbol
_atom_type_description
_atom_type_scat_dispersion_real
_atom_type_scat_dispersion_imag
_atom_type_scat_source
C C 0.0033 0.0016 'International Tables Vol C Tables 4.2.6.8 and 6.1.1.4'
H H 0.0000 0.0000 'International Tables Vol C Tables 4.2.6.8 and 6.1.1.4'
N N 0.0061 0.0033 'International Tables Vol C Tables 4.2.6.8 and 6.1.1.4'
O O 0.0106 0.0060 'International Tables Vol C Tables 4.2.6.8 and 6.1.1.4'
P P 0.1023 0.0942 'International Tables Vol C Tables 4.2.6.8 and 6.1.1.4'
Cl Cl 0.1484 0.1585 'International Tables Vol C Tables 4.2.6.8 and 6.1.1.4'
Pd Pd -0.9988 1.0072 'International Tables Vol C Tables 4.2.6.8 and 6.1.1.4'

loop_
_geom_angle_atom_site_label_1
_geom_angle_atom_site_label_2
_geom_angle_atom_site_label_3
_geom_angle
_geom_angle_site_symmetry_1
_geom_angle_site_symmetry_3
_geom_angle_publ_flag
O1 Pd1 P2 87.8(2) . . ?
O1 Pd1 Cl1 176.1(2) . . ?
P2 Pd1 Cl1 89.25(11) . . ?
O1 Pd1 Cl2 89.2(2) . . ?
P2 Pd1 Cl2 176.91(11) . . ?
Cl1 Pd1 Cl2 93.81(11) . . ?
P1 O1 Pd1 117.2(4) . . ?
O1 P1 N1 107.0(4) . . ?
O1 P1 C5 108.9(5) . . ?
N1 P1 C5 108.0(5) . . ?
O1 P1 C11 109.0(4) . . ?
N1 P1 C11 109.7(5) . . ?
C5 P1 C11 114.0(5) . . ?
C1 N1 C1 0.0(18) . . ?
C1 N1 P1 124.2(8) . . ?
C1 N1 P1 124.2(8) . . ?
C1 N1 P2 120.3(8) . . ?
C1 N1 P2 120.3(8) . . ?
P1 N1 P2 115.5(5) . . ?
N1 P2 C23 108.5(5) . . ?
N1 P2 C17 106.3(4) . . ?
C23 P2 C17 107.8(5) . . ?
N1 P2 Pd1 103.9(3) . . ?
C23 P2 Pd1 114.3(4) . . ?
C17 P2 Pd1 115.5(3) . . ?
C4B C4 C1 57.4(17) . . ?
C4B C4 C1 57.4(17) . . ?
C1 C4 C1 0.0(18) . . ?
C4B C1 N1 124.9(16) . . ?
C2 C1 N1 111.5(10) . . ?
C4B C1 C4 54.4(16) . . ?
C2 C1 C4 126.2(14) . . ?
N1 C1 C4 116.5(13) . . ?
C4 C4B C1 68.3(19) . . ?
C4 C4B C1 68.3(19) . . ?
C1 C4B C1 0.0(18) . . ?
C4B C1 N1 124.9(16) . . ?
C4B C1 C4 54.4(16) . . ?
N1 C1 C4 116.5(13) . . ?
O2 C2 O3 121.9(12) . . ?
O2 C2 C1 127.2(10) . . ?
O3 C2 C1 110.9(11) . . ?
C2 O3 C3 116.0(12) . . ?
C6 C5 C10 117.9(11) . . ?
C6 C5 P1 124.9(9) . . ?
C10 C5 P1 116.9(9) . . ?
C5 C6 C7 120.5(12) . . ?
C8 C7 C6 121.3(14) . . ?
C9 C8 C7 118.9(14) . . ?
C8 C9 C10 121.4(14) . . ?
C9 C10 C5 119.8(13) . . ?
C16 C11 C12 120.1(10) . . ?
C16 C11 P1 116.1(8) . . ?
C12 C11 P1 123.4(9) . . ?
C13 C12 C11 117.8(11) . . ?
C14 C13 C12 120.9(12) . . ?
C15 C14 C13 121.4(12) . . ?
C14 C15 C16 118.3(12) . . ?
C11 C16 C15 121.4(12) . . ?
C18 C17 C22 118.3(10) . . ?
C18 C17 P2 120.7(8) . . ?
C22 C17 P2 120.7(8) . . ?
C17 C18 C19 119.3(12) . . ?
C20 C19 C18 121.3(13) . . ?
C19 C20 C21 119.3(12) . . ?
C20 C21 C22 119.7(12) . . ?
C17 C22 C21 122.0(12) . . ?
C24 C23 C28 120.5(11) . . ?
C24 C23 P2 116.6(9) . . ?
C28 C23 P2 122.8(9) . . ?
C23 C24 C25 118.1(12) . . ?
C24 C25 C26 122.4(13) . . ?
C27 C26 C25 117.7(14) . . ?
C26 C27 C28 122.1(14) . . ?
C27 C28 C23 119.0(13) . . ?
Cl5 C30 Cl4 112.1(10) . . ?
Cl5 C30 Cl3 115.2(10) . . ?
Cl4 C30 Cl3 108.9(10) . . ?

loop_
_geom_bond_atom_site_label_1
_geom_bond_atom_site_label_2
_geom_bond_distance
_geom_bond_site_symmetry_2
_geom_bond_publ_flag
Pd1 O1 2.039(7) . ?
Pd1 P2 2.214(3) . ?
Pd1 Cl1 2.273(3) . ?
Pd1 Cl2 2.346(3) . ?
O1 P1 1.524(7) . ?
P1 N1 1.689(9) . ?
P1 C5 1.788(12) . ?
P1 C11 1.789(11) . ?
N1 C1 1.496(13) . ?
N1 C1 1.496(13) . ?
N1 P2 1.716(9) . ?
P2 C23 1.812(11) . ?
P2 C17 1.819(10) . ?
C4 C4B 1.31(4) . ?
C4 C1 1.50(3) . ?
C4 C1 1.50(3) . ?
C1 C4B 1.36(3) . ?
C1 C2 1.48(2) . ?
C4B C1 1.36(3) . ?
C2 O2 1.212(14) . ?
C2 O3 1.339(13) . ?
O3 C3 1.48(2) . ?
C5 C6 1.38(2) . ?
C5 C10 1.42(2) . ?
C6 C7 1.40(2) . ?
C7 C8 1.37(2) . ?
C8 C9 1.36(2) . ?
C9 C10 1.39(2) . ?
C11 C16 1.36(2) . ?
C11 C12 1.41(2) . ?
C12 C13 1.37(2) . ?
C13 C14 1.37(2) . ?
C14 C15 1.37(2) . ?
C15 C16 1.38(2) . ?
C17 C18 1.36(2) . ?
C17 C22 1.370(14) . ?
C18 C19 1.41(2) . ?
C19 C20 1.34(2) . ?
C20 C21 1.36(2) . ?
C21 C22 1.37(2) . ?
C23 C24 1.39(2) . ?
C23 C28 1.39(2) . ?
C24 C25 1.39(2) . ?
C25 C26 1.39(2) . ?
C26 C27 1.37(2) . ?
C27 C28 1.39(2) . ?
C30 Cl5 1.69(2) . ?
C30 Cl4 1.73(2) . ?
C30 Cl3 1.75(2) . ?

loop_
_geom_torsion_atom_site_label_1
_geom_torsion_atom_site_label_2
_geom_torsion_atom_site_label_3
_geom_torsion_atom_site_label_4
_geom_torsion
_geom_torsion_site_symmetry_1
_geom_torsion_site_symmetry_2
_geom_torsion_site_symmetry_3
_geom_torsion_site_symmetry_4
_geom_torsion_publ_flag
P2 Pd1 O1 P1 24.3(4) . . . . ?
Cl1 Pd1 O1 P1 65.4(32) . . . . ?
Cl2 Pd1 O1 P1 -155.1(5) . . . . ?
Pd1 O1 P1 N1 -32.7(6) . . . . ?
Pd1 O1 P1 C5 83.8(6) . . . . ?
Pd1 O1 P1 C11 -151.2(5) . . . . ?
O1 P1 N1 C1 -153.4(8) . . . . ?
C5 P1 N1 C1 89.5(9) . . . . ?
C11 P1 N1 C1 -35.3(10) . . . . ?
O1 P1 N1 C1 -153.4(8) . . . . ?
C5 P1 N1 C1 89.5(9) . . . . ?
C11 P1 N1 C1 -35.3(10) . . . . ?
O1 P1 N1 P2 25.6(6) . . . . ?
C5 P1 N1 P2 -91.5(6) . . . . ?
C11 P1 N1 P2 143.7(5) . . . . ?
C1 N1 P2 C23 48.3(9) . . . . ?
C1 N1 P2 C23 48.3(9) . . . . ?
P1 N1 P2 C23 -130.7(6) . . . . ?
C1 N1 P2 C17 -67.4(9) . . . . ?
C1 N1 P2 C17 -67.4(9) . . . . ?
P1 N1 P2 C17 113.6(6) . . . . ?
C1 N1 P2 Pd1 170.3(7) . . . . ?
C1 N1 P2 Pd1 170.3(7) . . . . ?
P1 N1 P2 Pd1 -8.7(5) . . . . ?
O1 Pd1 P2 N1 -6.9(4) . . . . ?
Cl1 Pd1 P2 N1 175.7(3) . . . . ?
Cl2 Pd1 P2 N1 3.8(21) . . . . ?
O1 Pd1 P2 C23 111.2(5) . . . . ?
Cl1 Pd1 P2 C23 -66.2(4) . . . . ?
Cl2 Pd1 P2 C23 121.9(20) . . . . ?
O1 Pd1 P2 C17 -122.8(4) . . . . ?
Cl1 Pd1 P2 C17 59.7(4) . . . . ?
Cl2 Pd1 P2 C17 -112.1(21) . . . . ?
C1 N1 C1 C4B 0.0(1000) . . . . ?
P1 N1 C1 C4B -46.9(23) . . . . ?
P2 N1 C1 C4B 134.2(20) . . . . ?
C1 N1 C1 C2 0.0(1000) . . . . ?
P1 N1 C1 C2 94.7(13) . . . . ?
P2 N1 C1 C2 -84.2(11) . . . . ?
C1 N1 C1 C4 0.0(1000) . . . . ?
P1 N1 C1 C4 -110.4(16) . . . . ?
P2 N1 C1 C4 70.6(18) . . . . ?
C4B C4 C1 C4B 0.000(4) . . . . ?
C1 C4 C1 C4B 0.0(1000) . . . . ?
C4B C4 C1 C2 -93.9(21) . . . . ?
C1 C4 C1 C2 0.0(1000) . . . . ?
C4B C4 C1 N1 115.4(20) . . . . ?
C1 C4 C1 N1 0.0(1000) . . . . ?
C1 C4 C4B C1 0.000(2) . . . . ?
C1 C4 C4B C1 0.000(2) . . . . ?
C1 C4 C4B C1 0.000(2) . . . . ?
C1 C4 C4B C1 0.000(2) . . . . ?
C2 C1 C4B C4 119.1(18) . . . . ?
N1 C1 C4B C4 -99.8(21) . . . . ?
C4 C1 C4B C4 0.000(2) . . . . ?
C2 C1 C4B C1 0.0(1000) . . . . ?
N1 C1 C4B C1 0.0(1000) . . . . ?
C4 C1 C4B C1 0.0(1000) . . . . ?
C4 C4B C1 N1 -99.8(21) . . . . ?
C1 C4B C1 N1 0.0(1000) . . . . ?
C4 C4B C1 C4 0.000(2) . . . . ?
C1 C4B C1 C4 0.0(1000) . . . . ?
C1 N1 C1 C4B 0.0(1000) . . . . ?
P1 N1 C1 C4B -46.9(23) . . . . ?
P2 N1 C1 C4B 134.2(20) . . . . ?
C1 N1 C1 C4 0.0(1000) . . . . ?
P1 N1 C1 C4 -110.4(16) . . . . ?
P2 N1 C1 C4 70.6(18) . . . . ?
C4B C4 C1 C4B 0.000(4) . . . . ?
C1 C4 C1 C4B 0.0(1000) . . . . ?
C4B C4 C1 N1 115.4(20) . . . . ?
C1 C4 C1 N1 0.0(1000) . . . . ?
C4B C1 C2 O2 136.2(20) . . . . ?
N1 C1 C2 O2 -10.2(20) . . . . ?
C4 C1 C2 O2 -162.1(18) . . . . ?
C4B C1 C2 O3 -46.2(21) . . . . ?
N1 C1 C2 O3 167.4(10) . . . . ?
C4 C1 C2 O3 15.5(23) . . . . ?
O2 C2 O3 C3 -0.8(18) . . . . ?
C1 C2 O3 C3 -178.5(12) . . . . ?
O1 P1 C5 C6 177.4(9) . . . . ?
N1 P1 C5 C6 -66.7(10) . . . . ?
C11 P1 C5 C6 55.5(11) . . . . ?
O1 P1 C5 C10 -9.5(10) . . . . ?
N1 P1 C5 C10 106.4(9) . . . . ?
C11 P1 C5 C10 -131.4(9) . . . . ?
C10 C5 C6 C7 -0.6(17) . . . . ?
P1 C5 C6 C7 172.4(10) . . . . ?
C5 C6 C7 C8 -4.1(20) . . . . ?
C6 C7 C8 C9 5.2(23) . . . . ?
C7 C8 C9 C10 -1.5(23) . . . . ?
C8 C9 C10 C5 -3.1(21) . . . . ?
C6 C5 C10 C9 4.1(18) . . . . ?
P1 C5 C10 C9 -169.5(10) . . . . ?
O1 P1 C11 C16 41.5(10) . . . . ?
N1 P1 C11 C16 -75.3(10) . . . . ?
C5 P1 C11 C16 163.5(9) . . . . ?
O1 P1 C11 C12 -131.0(10) . . . . ?
N1 P1 C11 C12 112.2(10) . . . . ?
C5 P1 C11 C12 -9.0(12) . . . . ?
C16 C11 C12 C13 0.5(18) . . . . ?
P1 C11 C12 C13 172.7(10) . . . . ?
C11 C12 C13 C14 1.5(20) . . . . ?
C12 C13 C14 C15 -2.0(22) . . . . ?
C13 C14 C15 C16 0.5(21) . . . . ?
C12 C11 C16 C15 -2.0(18) . . . . ?
P1 C11 C16 C15 -174.8(10) . . . . ?
C14 C15 C16 C11 1.5(19) . . . . ?
N1 P2 C17 C18 150.3(10) . . . . ?
C23 P2 C17 C18 34.1(11) . . . . ?
Pd1 P2 C17 C18 -95.1(10) . . . . ?
N1 P2 C17 C22 -35.5(10) . . . . ?
C23 P2 C17 C22 -151.7(9) . . . . ?
Pd1 P2 C17 C22 79.1(9) . . . . ?
C22 C17 C18 C19 1.4(19) . . . . ?
P2 C17 C18 C19 175.7(10) . . . . ?
C17 C18 C19 C20 -0.1(22) . . . . ?
C18 C19 C20 C21 -2.0(22) . . . . ?
C19 C20 C21 C22 2.8(20) . . . . ?
C18 C17 C22 C21 -0.6(18) . . . . ?
P2 C17 C22 C21 -174.9(9) . . . . ?
C20 C21 C22 C17 -1.5(19) . . . . ?
N1 P2 C23 C24 96.5(9) . . . . ?
C17 P2 C23 C24 -148.8(9) . . . . ?
Pd1 P2 C23 C24 -18.9(10) . . . . ?
N1 P2 C23 C28 -81.4(12) . . . . ?
C17 P2 C23 C28 33.3(12) . . . . ?
Pd1 P2 C23 C28 163.1(10) . . . . ?
C28 C23 C24 C25 -1.7(18) . . . . ?
P2 C23 C24 C25 -179.7(9) . . . . ?
C23 C24 C25 C26 5.2(20) . . . . ?
C24 C25 C26 C27 -5.2(23) . . . . ?
C25 C26 C27 C28 1.7(24) . . . . ?
C26 C27 C28 C23 1.6(24) . . . . ?
C24 C23 C28 C27 -1.6(20) . . . . ?
P2 C23 C28 C27 176.3(11) . . . . ?
